data_2222477
loop_
_publ_author_name
'Tan, Chui Lian'
'Lo, Kong Mun'
'Ng, Seik Weng'

_publ_section_title
;
 (2-Amido-3-oxidopyridinium-\k^2^<i>N</i>,<i>O</i>)dibenzylchloridotin(IV)
;
_journal_coeditor_code TK2469
_journal_issue 7
_journal_name_full 'Acta Crystallographica Section E'
_journal_page_first m721
_journal_paper_doi 10.1107/S1600536809020339
_journal_volume 65
_journal_year 2009
_chemical_formula_iupac '[Sn (C7 H7)2 (C5 H5 N2 O) Cl]'
_chemical_formula_moiety 'C19 H19 Cl N2 O Sn'
_chemical_formula_sum 'C19 H19 Cl N2 O Sn'
_chemical_formula_weight 445.50
_chemical_name_systematic
;
(2-Amido-3-oxidopyridinium-\k^2^<i>N</i>,<i>O</i>)dibenzylchloridotin(IV)
;
_space_group_IT_number 61
_symmetry_cell_setting orthorhombic
_symmetry_space_group_name_Hall '-P 2ac 2ab'
_symmetry_space_group_name_H-M 'P b c a'
_atom_sites_solution_hydrogens geom
_atom_sites_solution_primary direct
_atom_sites_solution_secondary difmap
_audit_creation_method SHELXL-97
_cell_angle_alpha 90
_cell_angle_beta 90
_cell_angle_gamma 90
_cell_formula_units_Z 8
_cell_length_a 11.04570(10)
_cell_length_b 16.8447(2)
_cell_length_c 19.1227(2)
_cell_measurement_reflns_used 9941
_cell_measurement_temperature 133(2)
_cell_measurement_theta_max 28.2
_cell_measurement_theta_min 2.4
_cell_volume 3558.00(6)
_computing_cell_refinement 'SAINT (Bruker, 2007)'
_computing_data_collection 'APEX2 (Bruker, 2007)'
_computing_data_reduction 'SAINT (Bruker, 2007)'
_computing_molecular_graphics 'X-SEED (Barbour, 2001)'
_computing_publication_material 'publCIF (Westrip, 2009)'
_computing_structure_refinement 'SHELXL97 (Sheldrick, 2008)'
_computing_structure_solution 'SHELXS97 (Sheldrick, 2008)'
_diffrn_ambient_temperature 133(2)
_diffrn_measured_fraction_theta_full 1.000
_diffrn_measured_fraction_theta_max 1.000
_diffrn_measurement_device_type 'Bruker SMART APEX'
_diffrn_measurement_method \w
_diffrn_radiation_monochromator graphite
_diffrn_radiation_source 'fine-focus sealed tube'
_diffrn_radiation_type MoK\a
_diffrn_radiation_wavelength 0.71073
_diffrn_reflns_av_R_equivalents 0.025
_diffrn_reflns_av_sigmaI/netI 0.014
_diffrn_reflns_limit_h_max 14
_diffrn_reflns_limit_h_min -14
_diffrn_reflns_limit_k_max 21
_diffrn_reflns_limit_k_min -21
_diffrn_reflns_limit_l_max 24
_diffrn_reflns_limit_l_min -24
_diffrn_reflns_number 32398
_diffrn_reflns_theta_full 27.5
_diffrn_reflns_theta_max 27.5
_diffrn_reflns_theta_min 2.1
_diffrn_standards_decay_% 0
_diffrn_standards_interval_count 0
_diffrn_standards_interval_time 0
_diffrn_standards_number 0
_exptl_absorpt_coefficient_mu 1.594
_exptl_absorpt_correction_T_max 0.746
_exptl_absorpt_correction_T_min 0.640
_exptl_absorpt_correction_type multi-scan
_exptl_absorpt_process_details '(SADABS; Sheldrick, 1996)'
_exptl_crystal_colour pale-yellow
_exptl_crystal_density_diffrn 1.663
_exptl_crystal_density_method 'not measured'
_exptl_crystal_description Prism
_exptl_crystal_F_000 1776
_exptl_crystal_size_max 0.20
_exptl_crystal_size_mid 0.05
_exptl_crystal_size_min 0.05
_refine_diff_density_max 0.58
_refine_diff_density_min -0.38
_refine_ls_extinction_method none
_refine_ls_goodness_of_fit_ref 1.01
_refine_ls_hydrogen_treatment mixed
_refine_ls_matrix_type full
_refine_ls_number_parameters 225
_refine_ls_number_reflns 4086
_refine_ls_number_restraints 2
_refine_ls_restrained_S_all 1.01
_refine_ls_R_factor_all 0.028
_refine_ls_R_factor_gt 0.021
_refine_ls_shift/su_max 0.004
_refine_ls_shift/su_mean 0.000
_refine_ls_structure_factor_coef Fsqd
_refine_ls_weighting_details 'calc w=1/[\s^2^(Fo^2^)+(0.0279P)^2^+2.1692P] where P=(Fo^2^+2Fc^2^)/3'
_refine_ls_weighting_scheme calc
_refine_ls_wR_factor_gt 0.051
_refine_ls_wR_factor_ref 0.054
_reflns_number_gt 3434
_reflns_number_total 4086
_reflns_threshold_expression I>2\s(I)
_cod_data_source_file tk2469.cif
_cod_data_source_block I
_cod_depositor_comments
;
The following automatic conversions were performed:
'_symmetry_cell_setting' value 'Orthorhombic' changed to 'orthorhombic'
according to '/home/saulius/struct/CIF-dictionaries/cif_core.dic'
dictionary named 'cif_core.dic' version 2.4.1 from
2010-06-29.

'_exptl_absorpt_correction_type' value 'Multi-scan' changed
to 'multi-scan' according to
'/home/saulius/struct/CIF-dictionaries/cif_core.dic' dictionary named
'cif_core.dic' version 2.4.1 from 2010-06-29.

Automatic conversion script
Id: cif_fix_enum 1527 2010-12-29 10:47:43Z saulius 

The following automatic conversions were performed:

'_symmetry_cell_setting' value 'Orthorhombic' changed to
'orthorhombic' according to
/home/saulius/struct/CIF-dictionaries/cif_core.dic dictionary named
'cif_core.dic' version 2.4.1 from
2010-06-29.

'_exptl_absorpt_correction_type' value 'Multi-scan'
changed to 'multi-scan' according to
/home/saulius/struct/CIF-dictionaries/cif_core.dic dictionary named
'cif_core.dic' version 2.4.1 from 2010-06-29.

Automatic conversion script
Id: cif_fix_values 1715 2011-07-08 13:25:40Z adriana 
;
_cod_database_code 2222477
_cod_database_fobs_code 2222477

loop_
_symmetry_equiv_pos_as_xyz
'x, y, z'
'-x+1/2, -y, z+1/2'
'-x, y+1/2, -z+1/2'
'x+1/2, -y+1/2, -z'
'-x, -y, -z'
'x-1/2, y, -z-1/2'
'x, -y-1/2, z-1/2'
'-x-1/2, y-1/2, z'

loop_
_atom_site_type_symbol
_atom_site_label
_atom_site_fract_x
_atom_site_fract_y
_atom_site_fract_z
_atom_site_U_iso_or_equiv
_atom_site_adp_type
_atom_site_calc_flag
_atom_site_refinement_flags
_atom_site_occupancy
_atom_site_disorder_assembly
_atom_site_disorder_group
Sn Sn1 0.497920(10) 0.547145(7) 0.324875(6) 0.01725(5) Uani d . 1 . .
Cl Cl1 0.65272(4) 0.45738(3) 0.37607(3) 0.02492(10) Uani d . 1 . .
O O1 0.40585(10) 0.64531(8) 0.26870(6) 0.0207(3) Uani d . 1 . .
N N1 0.68659(13) 0.70633(9) 0.19394(8) 0.0185(3) Uani d D 1 . .
H H1 0.7626(10) 0.6937(12) 0.2015(11) 0.024(5) Uiso d D 1 . .
N N2 0.63839(13) 0.61218(9) 0.28027(8) 0.0183(3) Uani d D 1 . .
H H2 0.7151(10) 0.6008(13) 0.2832(12) 0.033(6) Uiso d D 1 . .
C C1 0.43387(17) 0.46293(11) 0.24812(10) 0.0224(4) Uani d . 1 . .
H H1A 0.4448 0.4079 0.2653 0.027 Uiso calc R 1 . .
H H1B 0.3469 0.4716 0.2383 0.027 Uiso calc R 1 . .
C C2 0.50788(15) 0.47652(12) 0.18346(10) 0.0212(4) Uani d . 1 . .
C C3 0.46973(18) 0.53013(12) 0.13232(10) 0.0230(4) Uani d . 1 . .
H H3 0.3931 0.5552 0.1369 0.028 Uiso calc R 1 . .
C C4 0.54191(19) 0.54737(12) 0.07487(11) 0.0261(4) Uani d . 1 . .
H H4 0.5147 0.5844 0.0408 0.031 Uiso calc R 1 . .
C C5 0.65348(18) 0.51080(12) 0.06696(10) 0.0277(4) Uani d . 1 . .
H H5 0.7032 0.5228 0.0278 0.033 Uiso calc R 1 . .
C C6 0.69168(18) 0.45658(12) 0.11679(11) 0.0274(4) Uani d . 1 . .
H H6 0.7676 0.4308 0.1114 0.033 Uiso calc R 1 . .
C C7 0.62000(17) 0.43961(12) 0.17456(10) 0.0238(4) Uani d . 1 . .
H H7 0.6476 0.4025 0.2084 0.029 Uiso calc R 1 . .
C C8 0.44732(17) 0.60092(12) 0.42300(10) 0.0229(4) Uani d . 1 . .
H H8A 0.3655 0.6246 0.4198 0.027 Uiso calc R 1 . .
H H8B 0.4474 0.5609 0.4609 0.027 Uiso calc R 1 . .
C C9 0.54035(17) 0.66398(11) 0.43697(9) 0.0216(4) Uani d . 1 . .
C C10 0.65205(17) 0.64382(11) 0.46612(9) 0.0234(4) Uani d . 1 . .
H H10 0.6665 0.5907 0.4805 0.028 Uiso calc R 1 . .
C C11 0.74193(18) 0.70028(12) 0.47429(10) 0.0271(4) Uani d . 1 . .
H H11 0.8177 0.6854 0.4938 0.033 Uiso calc R 1 . .
C C12 0.72242(19) 0.77828(12) 0.45420(11) 0.0286(4) Uani d . 1 . .
H H12 0.7841 0.8170 0.4602 0.034 Uiso calc R 1 . .
C C13 0.6121(2) 0.79920(12) 0.42533(11) 0.0301(4) Uani d . 1 . .
H H13 0.5978 0.8526 0.4116 0.036 Uiso calc R 1 . .
C C14 0.52218(18) 0.74232(12) 0.41639(11) 0.0265(4) Uani d . 1 . .
H H14 0.4472 0.7572 0.3959 0.032 Uiso calc R 1 . .
C C15 0.48011(15) 0.68662(11) 0.22755(10) 0.0179(4) Uani d . 1 . .
C C16 0.44615(17) 0.74253(11) 0.17952(10) 0.0225(4) Uani d . 1 . .
H H16 0.3632 0.7565 0.1748 0.027 Uiso calc R 1 . .
C C17 0.53422(18) 0.77968(12) 0.13674(10) 0.0246(4) Uani d . 1 . .
H H17 0.5103 0.8175 0.1026 0.030 Uiso calc R 1 . .
C C18 0.65246(17) 0.76107(11) 0.14473(10) 0.0232(4) Uani d . 1 . .
H H18 0.7119 0.7859 0.1162 0.028 Uiso calc R 1 . .
C C19 0.60653(15) 0.66784(10) 0.23445(9) 0.0158(3) Uani d . 1 . .

loop_
_atom_site_aniso_label
_atom_site_aniso_U_11
_atom_site_aniso_U_22
_atom_site_aniso_U_33
_atom_site_aniso_U_12
_atom_site_aniso_U_13
_atom_site_aniso_U_23
Sn1 0.01411(7) 0.02073(8) 0.01692(8) -0.00099(5) -0.00013(4) 0.00119(4)
Cl1 0.0225(2) 0.0226(2) 0.0297(2) 0.00080(18) -0.00556(19) 0.00552(18)
O1 0.0125(6) 0.0273(7) 0.0223(7) 0.0028(5) 0.0014(5) 0.0027(5)
N1 0.0132(7) 0.0216(8) 0.0209(8) 0.0025(6) 0.0013(6) 0.0014(6)
N2 0.0111(6) 0.0226(8) 0.0212(8) 0.0013(6) -0.0007(6) 0.0016(6)
C1 0.0192(9) 0.0256(9) 0.0224(9) -0.0051(7) -0.0019(7) -0.0006(7)
C2 0.0197(9) 0.0216(9) 0.0223(10) -0.0034(7) -0.0026(7) -0.0057(7)
C3 0.0206(8) 0.0270(10) 0.0215(10) 0.0010(8) -0.0028(8) -0.0045(7)
C4 0.0281(10) 0.0289(10) 0.0211(10) -0.0017(8) -0.0031(8) -0.0012(8)
C5 0.0261(9) 0.0334(11) 0.0237(10) -0.0050(9) 0.0040(8) -0.0080(8)
C6 0.0210(9) 0.0320(11) 0.0292(11) 0.0026(8) -0.0008(8) -0.0098(8)
C7 0.0235(9) 0.0232(9) 0.0247(10) 0.0001(8) -0.0039(7) -0.0043(7)
C8 0.0196(9) 0.0300(10) 0.0191(9) -0.0004(8) 0.0027(7) 0.0010(8)
C9 0.0224(9) 0.0274(10) 0.0150(9) 0.0004(8) 0.0039(7) -0.0015(7)
C10 0.0290(10) 0.0244(9) 0.0168(9) 0.0025(8) -0.0019(7) -0.0013(7)
C11 0.0231(9) 0.0374(12) 0.0208(10) 0.0008(8) -0.0020(8) -0.0052(8)
C12 0.0324(10) 0.0301(11) 0.0235(10) -0.0094(9) 0.0042(8) -0.0053(8)
C13 0.0405(12) 0.0246(10) 0.0253(10) 0.0011(9) 0.0036(9) -0.0002(8)
C14 0.0267(10) 0.0296(11) 0.0233(10) 0.0061(8) 0.0003(8) -0.0016(8)
C15 0.0131(8) 0.0219(9) 0.0186(9) 0.0011(7) 0.0000(7) -0.0031(7)
C16 0.0180(9) 0.0261(10) 0.0234(10) 0.0062(8) -0.0020(7) 0.0011(7)
C17 0.0248(9) 0.0265(10) 0.0226(10) 0.0055(8) -0.0006(8) 0.0059(8)
C18 0.0241(9) 0.0233(9) 0.0223(10) 0.0014(8) 0.0031(8) 0.0050(7)
C19 0.0139(7) 0.0185(8) 0.0151(9) 0.0014(6) -0.0007(6) -0.0034(6)

loop_
_atom_type_symbol
_atom_type_description
_atom_type_scat_dispersion_real
_atom_type_scat_dispersion_imag
_atom_type_scat_source
C C 0.0033 0.0016 'International Tables Vol C Tables 4.2.6.8 and 6.1.1.4'
H H 0.0000 0.0000 'International Tables Vol C Tables 4.2.6.8 and 6.1.1.4'
N N 0.0061 0.0033 'International Tables Vol C Tables 4.2.6.8 and 6.1.1.4'
O O 0.0106 0.0060 'International Tables Vol C Tables 4.2.6.8 and 6.1.1.4'
Cl Cl 0.1484 0.1585 'International Tables Vol C Tables 4.2.6.8 and 6.1.1.4'
Sn Sn -0.6537 1.4246 'International Tables Vol C Tables 4.2.6.8 and 6.1.1.4'

loop_
_geom_angle_atom_site_label_1
_geom_angle_atom_site_label_2
_geom_angle_atom_site_label_3
_geom_angle_site_symmetry_1
_geom_angle_site_symmetry_3
_geom_angle
_geom_angle_publ_flag
N2 Sn1 C8 . . 109.18(7) ?
N2 Sn1 C1 . . 108.13(7) ?
C8 Sn1 C1 . . 141.43(7) ?
N2 Sn1 O1 . . 75.58(5) ?
C8 Sn1 O1 . . 89.40(6) ?
C1 Sn1 O1 . . 90.59(6) ?
N2 Sn1 Cl1 . . 88.21(4) ?
C8 Sn1 Cl1 . . 95.23(5) ?
C1 Sn1 Cl1 . . 95.36(5) ?
O1 Sn1 Cl1 . . 163.77(3) ?
C15 O1 Sn1 . . 113.14(10) ?
C19 N1 C18 . . 122.68(15) ?
C19 N1 H1 . . 114.7(14) ?
C18 N1 H1 . . 122.6(14) ?
C19 N2 Sn1 . . 116.32(11) ?
C19 N2 H2 . . 117.0(15) ?
Sn1 N2 H2 . . 125.7(15) ?
C2 C1 Sn1 . . 106.34(12) ?
C2 C1 H1A . . 110.5 ?
Sn1 C1 H1A . . 110.5 ?
C2 C1 H1B . . 110.5 ?
Sn1 C1 H1B . . 110.5 ?
H1A C1 H1B . . 108.7 ?
C7 C2 C3 . . 118.06(18) ?
C7 C2 C1 . . 121.07(18) ?
C3 C2 C1 . . 120.77(17) ?
C4 C3 C2 . . 121.08(18) ?
C4 C3 H3 . . 119.5 ?
C2 C3 H3 . . 119.5 ?
C5 C4 C3 . . 120.27(19) ?
C5 C4 H4 . . 119.9 ?
C3 C4 H4 . . 119.9 ?
C6 C5 C4 . . 119.25(19) ?
C6 C5 H5 . . 120.4 ?
C4 C5 H5 . . 120.4 ?
C5 C6 C7 . . 120.60(18) ?
C5 C6 H6 . . 119.7 ?
C7 C6 H6 . . 119.7 ?
C6 C7 C2 . . 120.73(19) ?
C6 C7 H7 . . 119.6 ?
C2 C7 H7 . . 119.6 ?
C9 C8 Sn1 . . 105.93(12) ?
C9 C8 H8A . . 110.6 ?
Sn1 C8 H8A . . 110.6 ?
C9 C8 H8B . . 110.6 ?
Sn1 C8 H8B . . 110.6 ?
H8A C8 H8B . . 108.7 ?
C14 C9 C10 . . 118.10(18) ?
C14 C9 C8 . . 121.45(17) ?
C10 C9 C8 . . 120.25(17) ?
C11 C10 C9 . . 120.81(18) ?
C11 C10 H10 . . 119.6 ?
C9 C10 H10 . . 119.6 ?
C10 C11 C12 . . 120.59(19) ?
C10 C11 H11 . . 119.7 ?
C12 C11 H11 . . 119.7 ?
C13 C12 C11 . . 119.29(19) ?
C13 C12 H12 . . 120.4 ?
C11 C12 H12 . . 120.4 ?
C12 C13 C14 . . 120.17(19) ?
C12 C13 H13 . . 119.9 ?
C14 C13 H13 . . 119.9 ?
C13 C14 C9 . . 121.04(19) ?
C13 C14 H14 . . 119.5 ?
C9 C14 H14 . . 119.5 ?
O1 C15 C16 . . 125.95(16) ?
O1 C15 C19 . . 115.38(15) ?
C16 C15 C19 . . 118.65(16) ?
C15 C16 C17 . . 120.23(17) ?
C15 C16 H16 . . 119.9 ?
C17 C16 H16 . . 119.9 ?
C18 C17 C16 . . 119.72(18) ?
C18 C17 H17 . . 120.1 ?
C16 C17 H17 . . 120.1 ?
C17 C18 N1 . . 119.96(17) ?
C17 C18 H18 . . 120.0 ?
N1 C18 H18 . . 120.0 ?
N2 C19 N1 . . 123.10(15) ?
N2 C19 C15 . . 118.18(15) ?
N1 C19 C15 . . 118.71(16) ?

loop_
_geom_bond_atom_site_label_1
_geom_bond_atom_site_label_2
_geom_bond_site_symmetry_2
_geom_bond_distance
_geom_bond_publ_flag
Sn1 N2 . 2.0821(15) ?
Sn1 C8 . 2.1573(19) ?
Sn1 C1 . 2.1604(18) ?
Sn1 O1 . 2.2187(12) ?
Sn1 Cl1 . 2.4836(4) ?
O1 C15 . 1.333(2) ?
N1 C19 . 1.343(2) ?
N1 C18 . 1.370(2) ?
N1 H1 . 0.878(9) ?
N2 C19 . 1.331(2) ?
N2 H2 . 0.871(9) ?
C1 C2 . 1.500(3) ?
C1 H1A . 0.9900 ?
C1 H1B . 0.9900 ?
C2 C7 . 1.396(3) ?
C2 C3 . 1.396(3) ?
C3 C4 . 1.388(3) ?
C3 H3 . 0.9500 ?
C4 C5 . 1.386(3) ?
C4 H4 . 0.9500 ?
C5 C6 . 1.386(3) ?
C5 H5 . 0.9500 ?
C6 C7 . 1.389(3) ?
C6 H6 . 0.9500 ?
C7 H7 . 0.9500 ?
C8 C9 . 1.502(3) ?
C8 H8A . 0.9900 ?
C8 H8B . 0.9900 ?
C9 C14 . 1.392(3) ?
C9 C10 . 1.396(3) ?
C10 C11 . 1.384(3) ?
C10 H10 . 0.9500 ?
C11 C12 . 1.386(3) ?
C11 H11 . 0.9500 ?
C12 C13 . 1.383(3) ?
C12 H12 . 0.9500 ?
C13 C14 . 1.391(3) ?
C13 H13 . 0.9500 ?
C14 H14 . 0.9500 ?
C15 C16 . 1.368(3) ?
C15 C19 . 1.438(2) ?
C16 C17 . 1.417(3) ?
C16 H16 . 0.9500 ?
C17 C18 . 1.352(3) ?
C17 H17 . 0.9500 ?
C18 H18 . 0.9500 ?

loop_
_geom_hbond_atom_site_label_D
_geom_hbond_atom_site_label_H
_geom_hbond_atom_site_label_A
_geom_hbond_site_symmetry_A
_geom_hbond_distance_DH
_geom_hbond_distance_HA
_geom_hbond_distance_DA
_geom_hbond_angle_DHA
_geom_hbond_publ_flag
N1 H1 O1 6_656 0.880(10) 1.870(10) 2.726(2) 165(2) yes

loop_
_geom_torsion_atom_site_label_1
_geom_torsion_atom_site_label_2
_geom_torsion_atom_site_label_3
_geom_torsion_atom_site_label_4
_geom_torsion_site_symmetry_1
_geom_torsion_site_symmetry_2
_geom_torsion_site_symmetry_3
_geom_torsion_site_symmetry_4
_geom_torsion
_geom_torsion_publ_flag
N2 Sn1 O1 C15 . . . . 9.88(12) ?
C8 Sn1 O1 C15 . . . . 119.87(12) ?
C1 Sn1 O1 C15 . . . . -98.71(12) ?
Cl1 Sn1 O1 C15 . . . . 13.0(2) ?
C8 Sn1 N2 C19 . . . . -94.25(14) ?
C1 Sn1 N2 C19 . . . . 75.77(14) ?
O1 Sn1 N2 C19 . . . . -10.04(12) ?
Cl1 Sn1 N2 C19 . . . . 170.83(13) ?
N2 Sn1 C1 C2 . . . . -1.11(14) ?
C8 Sn1 C1 C2 . . . . 163.69(12) ?
O1 Sn1 C1 C2 . . . . 73.91(13) ?
Cl1 Sn1 C1 C2 . . . . -90.98(12) ?
Sn1 C1 C2 C7 . . . . 85.78(19) ?
Sn1 C1 C2 C3 . . . . -90.42(18) ?
C7 C2 C3 C4 . . . . -1.1(3) ?
C1 C2 C3 C4 . . . . 175.23(18) ?
C2 C3 C4 C5 . . . . 0.6(3) ?
C3 C4 C5 C6 . . . . 0.4(3) ?
C4 C5 C6 C7 . . . . -0.8(3) ?
C5 C6 C7 C2 . . . . 0.3(3) ?
C3 C2 C7 C6 . . . . 0.7(3) ?
C1 C2 C7 C6 . . . . -175.64(17) ?
N2 Sn1 C8 C9 . . . . -8.06(14) ?
C1 Sn1 C8 C9 . . . . -172.75(12) ?
O1 Sn1 C8 C9 . . . . -82.56(12) ?
Cl1 Sn1 C8 C9 . . . . 81.86(12) ?
Sn1 C8 C9 C14 . . . . 93.23(18) ?
Sn1 C8 C9 C10 . . . . -81.55(18) ?
C14 C9 C10 C11 . . . . 0.1(3) ?
C8 C9 C10 C11 . . . . 175.01(17) ?
C9 C10 C11 C12 . . . . 0.6(3) ?
C10 C11 C12 C13 . . . . -0.4(3) ?
C11 C12 C13 C14 . . . . -0.3(3) ?
C12 C13 C14 C9 . . . . 0.9(3) ?
C10 C9 C14 C13 . . . . -0.8(3) ?
C8 C9 C14 C13 . . . . -175.65(18) ?
Sn1 O1 C15 C16 . . . . 170.06(16) ?
Sn1 O1 C15 C19 . . . . -8.36(19) ?
O1 C15 C16 C17 . . . . -177.14(17) ?
C19 C15 C16 C17 . . . . 1.2(3) ?
C15 C16 C17 C18 . . . . -1.6(3) ?
C16 C17 C18 N1 . . . . 0.2(3) ?
C19 N1 C18 C17 . . . . 1.7(3) ?
Sn1 N2 C19 N1 . . . . -169.87(13) ?
Sn1 N2 C19 C15 . . . . 9.3(2) ?
C18 N1 C19 N2 . . . . 177.05(17) ?
C18 N1 C19 C15 . . . . -2.1(3) ?
O1 C15 C19 N2 . . . . -0.1(2) ?
C16 C15 C19 N2 . . . . -178.61(17) ?
O1 C15 C19 N1 . . . . 179.10(15) ?
C16 C15 C19 N1 . . . . 0.6(3) ?
